data_4327469
loop_
_publ_author_name
'Andreas Hofmann'
'Lutz Dahlenburg'
'Rudi van Eldik'

_publ_section_title
;
 Cyclometalated Analogues of Platinum Terpyridine Complexes: Kinetic Study
 of the Strong \s-Donor Cis and Trans Effects of Carbon in the Presence of
 a \p-Acceptor Ligand Backbone
;
_journal_name_full 'Inorganic Chemistry'
_journal_page_first 6528
_journal_page_last 6538
_journal_paper_doi 10.1021/ic034400+
_journal_volume 42
_journal_year 2003
_chemical_compound_source 'synthesis as described'
_chemical_formula_moiety 'C16 H11 Cl1 N2 Pt1'
_chemical_formula_sum 'C16 H11 Cl N2 Pt'
_chemical_formula_weight 461.81
_chemical_name_systematic
;
 Chloro[6-(ortho-phenylene)-2,2'-bipyridine-\kC,\kN,\kN]platinum(II)
 red modification  
;
_space_group_IT_number 2
_symmetry_cell_setting triclinic
_symmetry_Int_Tables_number 2
_symmetry_space_group_name_Hall '-P 1'
_symmetry_space_group_name_H-M 'P -1'
_atom_sites_solution_hydrogens geom
_atom_sites_solution_primary direct
_atom_sites_solution_secondary difmap
_audit_conform_dict_location ftp://ftp.iucr.org/pub/cif_core.dic
_audit_conform_dict_name cif_core.dic
_audit_conform_dict_version 2.2
_audit_creation_date 2002-11-12T11:45:04-00:00
_audit_creation_method 'WinGX routine CIF_UPDATE'
_cell_angle_alpha 102.10(3)
_cell_angle_beta 102.13(3)
_cell_angle_gamma 104.07(4)
_cell_formula_units_Z 4
_cell_length_a 8.880(5)
_cell_length_b 12.336(5)
_cell_length_c 13.624(3)
_cell_measurement_reflns_used 25
_cell_measurement_temperature 293(2)
_cell_measurement_theta_max 17.8
_cell_measurement_theta_min 9.4
_cell_measurement_wavelength 0.71073
_cell_volume 1360.8(11)
_computing_cell_refinement 'CAD4 Express (Enraf Nonius, 1994)'
_computing_data_collection 'CAD4 Express (Enraf Nonius, 1994)'
_computing_data_reduction 'XCAD4 (Harms & Wocadlo, 1995)'
_computing_molecular_graphics 'Ortep-3 for Windows (Farrugia, 1997)'
_computing_publication_material 'WinGX publication routines (Farrugia, 1999)'
_computing_structure_refinement 'SHELXL-97 (Sheldrick, 1997)'
_computing_structure_solution 'SIR-97 (Altomare et al., 1997)'
_diffrn_ambient_temperature 293(2)
_diffrn_detector 'scintillation LiI'
_diffrn_detector_dtime 1.195
_diffrn_measured_fraction_theta_full 1
_diffrn_measured_fraction_theta_max 1
_diffrn_measurement_device '\k-geometry diffractometer'
_diffrn_measurement_device_type 'Enraf Nonius CAD4'
_diffrn_measurement_method 'non-profiled omega scans'
_diffrn_orient_matrix_type
;
  x-axis points to radiation source
  the matrix is specified in reciprocal space
;
_diffrn_orient_matrix_UB_11 -0.045073
_diffrn_orient_matrix_UB_12 -0.034798
_diffrn_orient_matrix_UB_13 -0.077158
_diffrn_orient_matrix_UB_21 -0.101573
_diffrn_orient_matrix_UB_22 -0.045893
_diffrn_orient_matrix_UB_23 0.010949
_diffrn_orient_matrix_UB_31 -0.047263
_diffrn_orient_matrix_UB_32 0.065102
_diffrn_orient_matrix_UB_33 -0.004867
_diffrn_radiation_monochromator graphite
_diffrn_radiation_probe x-ray
_diffrn_radiation_type MoK\a
_diffrn_radiation_wavelength 0.71073
_diffrn_reflns_av_R_equivalents 0.0459
_diffrn_reflns_av_unetI/netI 0.0338
_diffrn_reflns_limit_h_max 12
_diffrn_reflns_limit_h_min -12
_diffrn_reflns_limit_k_max 16
_diffrn_reflns_limit_k_min -17
_diffrn_reflns_limit_l_max 19
_diffrn_reflns_limit_l_min 0
_diffrn_reflns_number 8296
_diffrn_reflns_theta_full 30.07
_diffrn_reflns_theta_max 30.07
_diffrn_reflns_theta_min 2.46
_diffrn_source 'Enraf Nonius FR590'
_diffrn_standards_decay_% 1
_diffrn_standards_interval_time 60
_diffrn_standards_number 3
_exptl_absorpt_coefficient_mu 10.496
_exptl_absorpt_correction_T_max 0.1850
_exptl_absorpt_correction_T_min 0.0704
_exptl_absorpt_correction_type psi-scan
_exptl_absorpt_process_details
;
North A.C.T., Phillips D.C. & Mathews F.S. (1968) Acta. Cryst. A24, 351
        Number of psi-scan sets used was   4
        Theta correction was applied.
        Averaged transmission function was used.
        No Fourier smoothing was applied.
;
_exptl_crystal_colour 'dark red'
_exptl_crystal_density_diffrn 2.254
_exptl_crystal_description fragment
_exptl_crystal_F_000 864
_exptl_crystal_size_max 0.29
_exptl_crystal_size_mid 0.21
_exptl_crystal_size_min 0.16
_refine_diff_density_max 1.997
_refine_diff_density_min -5.608
_refine_diff_density_rms 0.239
_refine_ls_extinction_method none
_refine_ls_goodness_of_fit_ref 1.051
_refine_ls_hydrogen_treatment constr
_refine_ls_matrix_type full
_refine_ls_number_parameters 361
_refine_ls_number_reflns 7986
_refine_ls_number_restraints 0
_refine_ls_restrained_S_all 1.051
_refine_ls_R_factor_all 0.0705
_refine_ls_R_factor_gt 0.0494
_refine_ls_shift/su_max 0.001
_refine_ls_shift/su_mean 0
_refine_ls_structure_factor_coef Fsqd
_refine_ls_weighting_details 'calc w=1/[\s^2^(Fo^2^)+(0.0790P)^2^+4.4184P] where P=(Fo^2^+2Fc^2^)/3'
_refine_ls_weighting_scheme calc
_refine_ls_wR_factor_gt 0.1216
_refine_ls_wR_factor_ref 0.1335
_reflns_number_gt 6232
_reflns_number_total 7986
_reflns_threshold_expression >2sigma(I)
_cod_data_source_file ic0344002Bsi20030415_013639_1.cif
_cod_data_source_block NNCred
_cod_original_cell_volume 1360.8(10)
_cod_database_code 4327469
_exptl_absorpt_factor_mur 3.464
_exptl_absorpt_correction_t_ave 0.1216
_diffrn_standards_decay_corr_max 1.013
_diffrn_standards_decay_corr_min 0.99

loop_
_symmetry_equiv_pos_as_xyz
'x, y, z'
'-x, -y, -z'

loop_
_atom_site_label
_atom_site_type_symbol
_atom_site_fract_x
_atom_site_fract_y
_atom_site_fract_z
_atom_site_U_iso_or_equiv
_atom_site_adp_type
_atom_site_occupancy
_atom_site_symmetry_multiplicity
_atom_site_calc_flag
_atom_site_refinement_flags
Pt1 Pt 0.52173(3) 0.40065(2) 0.90290(2) 0.03127(9) Uani 1 1 d .
Pt2 Pt 0.29612(4) -0.01524(3) 0.35684(2) 0.03887(10) Uani 1 1 d .
Cl1 Cl 0.7375(3) 0.5309(2) 0.87966(18) 0.0500(5) Uani 1 1 d .
Cl2 Cl 0.3547(3) -0.0355(2) 0.19738(17) 0.0576(6) Uani 1 1 d .
N1 N 0.6506(8) 0.3166(6) 0.9949(5) 0.0345(13) Uani 1 1 d .
N2 N 0.3432(7) 0.2856(5) 0.9209(5) 0.0316(12) Uani 1 1 d .
N3 N 0.3465(8) -0.1639(6) 0.3940(5) 0.0413(15) Uani 1 1 d .
N4 N 0.2510(8) 0.0005(6) 0.4920(5) 0.0346(13) Uani 1 1 d .
C1 C 0.8115(10) 0.3377(8) 1.0274(7) 0.0440(18) Uani 1 1 d .
H1 H 0.8784 0.3966 1.0096 0.053 Uiso 1 1 calc R
C2 C 0.8806(11) 0.2749(9) 1.0864(7) 0.048(2) Uani 1 1 d .
H2 H 0.9923 0.2917 1.1082 0.058 Uiso 1 1 calc R
C3 C 0.7812(12) 0.1866(8) 1.1125(8) 0.051(2) Uani 1 1 d .
H3 H 0.8255 0.1437 1.1524 0.062 Uiso 1 1 calc R
C4 C 0.6129(11) 0.1626(8) 1.0780(7) 0.0438(18) Uani 1 1 d .
H4 H 0.5438 0.103 1.0938 0.053 Uiso 1 1 calc R
C5 C 0.5523(9) 0.2307(7) 1.0195(6) 0.0352(15) Uani 1 1 d .
C6 C 0.3778(9) 0.2129(6) 0.9781(6) 0.0325(14) Uani 1 1 d .
C7 C 0.2490(10) 0.1306(7) 0.9916(7) 0.0418(17) Uani 1 1 d .
H7 H 0.2683 0.0807 1.032 0.05 Uiso 1 1 calc R
C8 C 0.0956(10) 0.1256(7) 0.9442(7) 0.0441(19) Uani 1 1 d .
H8 H 0.0099 0.0691 0.9504 0.053 Uiso 1 1 calc R
C9 C 0.0630(10) 0.2012(7) 0.8875(7) 0.0414(17) Uani 1 1 d .
H9 H -0.043 0.1974 0.8572 0.05 Uiso 1 1 calc R
C10 C 0.1915(9) 0.2833(6) 0.8763(6) 0.0343(14) Uani 1 1 d .
C11 C 0.1882(10) 0.3706(7) 0.8187(6) 0.0363(15) Uani 1 1 d .
C12 C 0.0427(11) 0.3852(8) 0.7661(7) 0.050(2) Uani 1 1 d .
H12 H -0.056 0.3399 0.7686 0.06 Uiso 1 1 calc R
C13 C 0.0485(13) 0.4674(9) 0.7108(8) 0.057(2) Uani 1 1 d .
H13 H -0.0464 0.4769 0.6746 0.068 Uiso 1 1 calc R
C14 C 0.1979(14) 0.5359(8) 0.7100(8) 0.056(2) Uani 1 1 d .
H14 H 0.2014 0.592 0.6737 0.067 Uiso 1 1 calc R
C15 C 0.3412(11) 0.5226(7) 0.7617(6) 0.0420(17) Uani 1 1 d .
H15 H 0.4387 0.5686 0.758 0.05 Uiso 1 1 calc R
C16 C 0.3419(10) 0.4416(6) 0.8190(6) 0.0350(15) Uani 1 1 d .
C17 C 0.3974(11) -0.2443(9) 0.3385(7) 0.051(2) Uani 1 1 d .
H17 H 0.4115 -0.2383 0.2739 0.062 Uiso 1 1 calc R
C18 C 0.4295(13) -0.3359(9) 0.3741(8) 0.059(3) Uani 1 1 d .
H18 H 0.4645 -0.3903 0.334 0.071 Uiso 1 1 calc R
C19 C 0.4085(13) -0.3451(9) 0.4710(9) 0.062(3) Uani 1 1 d .
H19 H 0.4302 -0.4051 0.4974 0.074 Uiso 1 1 calc R
C20 C 0.3540(12) -0.2615(8) 0.5269(8) 0.054(2) Uani 1 1 d .
H20 H 0.3377 -0.2658 0.5914 0.064 Uiso 1 1 calc R
C21 C 0.3244(10) -0.1735(7) 0.4876(6) 0.0405(17) Uani 1 1 d .
C22 C 0.2681(9) -0.0795(7) 0.5435(6) 0.0373(15) Uani 1 1 d .
C23 C 0.2369(12) -0.0691(8) 0.6402(7) 0.050(2) Uani 1 1 d .
H23 H 0.25 -0.1236 0.6766 0.059 Uiso 1 1 calc R
C24 C 0.1869(13) 0.0222(9) 0.6809(7) 0.056(2) Uani 1 1 d .
H24 H 0.1641 0.0287 0.7451 0.067 Uiso 1 1 calc R
C25 C 0.1694(13) 0.1052(9) 0.6291(7) 0.053(2) Uani 1 1 d .
H25 H 0.1367 0.1679 0.6577 0.063 Uiso 1 1 calc R
C26 C 0.2028(11) 0.0918(8) 0.5313(7) 0.0455(19) Uani 1 1 d .
C27 C 0.1917(11) 0.1662(8) 0.4610(7) 0.0452(18) Uani 1 1 d .
C28 C 0.1546(15) 0.2711(9) 0.4886(9) 0.064(3) Uani 1 1 d .
H28 H 0.1312 0.2933 0.5518 0.077 Uiso 1 1 calc R
C29 C 0.1529(17) 0.3410(11) 0.4218(10) 0.078(4) Uani 1 1 d .
H29 H 0.124 0.4087 0.4381 0.093 Uiso 1 1 calc R
C30 C 0.1956(18) 0.3085(11) 0.3286(10) 0.078(4) Uani 1 1 d .
H30 H 0.1976 0.3562 0.284 0.094 Uiso 1 1 calc R
C31 C 0.2348(15) 0.2055(10) 0.3025(9) 0.067(3) Uani 1 1 d .
H31 H 0.2598 0.1843 0.2396 0.08 Uiso 1 1 calc R
C32 C 0.2374(10) 0.1338(7) 0.3688(7) 0.046(2) Uani 1 1 d .

loop_
_atom_site_aniso_label
_atom_site_aniso_U_11
_atom_site_aniso_U_22
_atom_site_aniso_U_33
_atom_site_aniso_U_23
_atom_site_aniso_U_13
_atom_site_aniso_U_12
Pt1 0.03181(15) 0.02787(13) 0.03518(14) 0.00846(10) 0.01217(11) 0.00850(10)
Pt2 0.03508(16) 0.04406(18) 0.03220(15) 0.00993(12) 0.00476(11) 0.00679(12)
Cl1 0.0448(11) 0.0468(11) 0.0556(11) 0.0165(9) 0.0192(9) 0.0018(9)
Cl2 0.0548(13) 0.0752(16) 0.0409(10) 0.0201(10) 0.0146(9) 0.0111(11)
N1 0.033(3) 0.037(3) 0.036(3) 0.013(3) 0.011(2) 0.012(3)
N2 0.027(3) 0.027(3) 0.044(3) 0.013(2) 0.012(2) 0.010(2)
N3 0.037(3) 0.045(4) 0.038(3) 0.007(3) 0.009(3) 0.010(3)
N4 0.033(3) 0.038(3) 0.031(3) 0.006(2) 0.003(2) 0.015(3)
C1 0.041(4) 0.046(4) 0.049(4) 0.019(4) 0.016(4) 0.013(3)
C2 0.036(4) 0.060(5) 0.049(5) 0.018(4) 0.005(3) 0.018(4)
C3 0.057(6) 0.051(5) 0.055(5) 0.021(4) 0.013(4) 0.029(4)
C4 0.046(5) 0.048(5) 0.047(4) 0.022(4) 0.016(4) 0.022(4)
C5 0.035(4) 0.037(4) 0.035(3) 0.010(3) 0.013(3) 0.011(3)
C6 0.033(3) 0.030(3) 0.036(3) 0.009(3) 0.012(3) 0.011(3)
C7 0.039(4) 0.038(4) 0.056(5) 0.022(4) 0.018(4) 0.014(3)
C8 0.039(4) 0.039(4) 0.061(5) 0.022(4) 0.023(4) 0.007(3)
C9 0.030(4) 0.040(4) 0.054(5) 0.009(3) 0.016(3) 0.010(3)
C10 0.039(4) 0.031(3) 0.035(3) 0.006(3) 0.011(3) 0.016(3)
C11 0.037(4) 0.033(3) 0.044(4) 0.009(3) 0.011(3) 0.018(3)
C12 0.043(5) 0.050(5) 0.054(5) 0.013(4) 0.008(4) 0.016(4)
C13 0.059(6) 0.054(5) 0.059(5) 0.014(4) 0.003(5) 0.031(5)
C14 0.073(7) 0.046(5) 0.061(6) 0.025(4) 0.017(5) 0.031(5)
C15 0.049(5) 0.040(4) 0.045(4) 0.015(3) 0.015(4) 0.023(3)
C16 0.043(4) 0.029(3) 0.035(3) 0.006(3) 0.011(3) 0.017(3)
C17 0.041(5) 0.059(6) 0.044(4) -0.005(4) 0.013(4) 0.012(4)
C18 0.058(6) 0.058(6) 0.056(6) -0.002(5) 0.014(5) 0.023(5)
C19 0.058(6) 0.047(5) 0.074(7) 0.011(5) 0.004(5) 0.023(5)
C20 0.059(6) 0.045(5) 0.055(5) 0.018(4) 0.009(4) 0.014(4)
C21 0.036(4) 0.041(4) 0.038(4) 0.002(3) 0.008(3) 0.011(3)
C22 0.034(4) 0.039(4) 0.035(3) 0.007(3) 0.007(3) 0.009(3)
C23 0.057(5) 0.049(5) 0.046(4) 0.019(4) 0.015(4) 0.015(4)
C24 0.066(6) 0.060(6) 0.038(4) 0.005(4) 0.015(4) 0.019(5)
C25 0.063(6) 0.053(5) 0.046(5) 0.009(4) 0.014(4) 0.032(5)
C26 0.050(5) 0.040(4) 0.042(4) 0.006(3) 0.004(4) 0.016(4)
C27 0.042(4) 0.047(5) 0.043(4) 0.011(4) 0.001(3) 0.018(4)
C28 0.074(7) 0.052(6) 0.064(6) 0.011(5) 0.001(5) 0.033(5)
C29 0.092(9) 0.058(7) 0.077(8) 0.025(6) -0.006(7) 0.032(6)
C30 0.098(10) 0.060(7) 0.073(7) 0.034(6) -0.006(7) 0.030(6)
C31 0.075(7) 0.068(7) 0.053(5) 0.030(5) 0.002(5) 0.016(6)
C32 0.040(4) 0.036(4) 0.050(5) 0.012(3) -0.008(3) 0.006(3)

loop_
_atom_type_symbol
_atom_type_description
_atom_type_scat_dispersion_real
_atom_type_scat_dispersion_imag
_atom_type_scat_source
C C 0.0033 0.0016 'International Tables Vol C Tables 4.2.6.8 and 6.1.1.4'
H H 0 0 'International Tables Vol C Tables 4.2.6.8 and 6.1.1.4'
N N 0.0061 0.0033 'International Tables Vol C Tables 4.2.6.8 and 6.1.1.4'
Cl Cl 0.1484 0.1585 'International Tables Vol C Tables 4.2.6.8 and 6.1.1.4'
Pt Pt -1.7033 8.3905 'International Tables Vol C Tables 4.2.6.8 and 6.1.1.4'

loop_
_geom_angle_atom_site_label_1
_geom_angle_atom_site_label_2
_geom_angle_atom_site_label_3
_geom_angle
N2 Pt1 C16 82.4(3)
N2 Pt1 N1 79.6(2)
C16 Pt1 N1 162.0(3)
N2 Pt1 Cl1 177.70(19)
C16 Pt1 Cl1 99.0(2)
N1 Pt1 Cl1 98.89(18)
N4 Pt2 C32 81.7(3)
N4 Pt2 N3 79.5(3)
C32 Pt2 N3 161.1(3)
N4 Pt2 Cl2 178.7(2)
C32 Pt2 Cl2 99.4(3)
N3 Pt2 Cl2 99.5(2)
C1 N1 C5 119.5(7)
C1 N1 Pt1 128.0(5)
C5 N1 Pt1 112.5(5)
C10 N2 C6 123.4(6)
C10 N2 Pt1 118.1(5)
C6 N2 Pt1 118.5(5)
C17 N3 C21 118.7(8)
C17 N3 Pt2 128.7(6)
C21 N3 Pt2 112.6(6)
C22 N4 C26 121.8(7)
C22 N4 Pt2 119.5(5)
C26 N4 Pt2 118.7(6)
N1 C1 C2 122.2(8)
N1 C1 H1 118.9
C2 C1 H1 118.9
C1 C2 C3 119.0(8)
C1 C2 H2 120.5
C3 C2 H2 120.5
C2 C3 C4 119.4(8)
C2 C3 H3 120.3
C4 C3 H3 120.3
C5 C4 C3 118.2(8)
C5 C4 H4 120.9
C3 C4 H4 120.9
N1 C5 C4 121.7(7)
N1 C5 C6 115.1(7)
C4 C5 C6 123.1(7)
N2 C6 C7 118.4(7)
N2 C6 C5 114.2(6)
C7 C6 C5 127.4(7)
C8 C7 C6 118.5(7)
C8 C7 H7 120.7
C6 C7 H7 120.7
C7 C8 C9 122.1(7)
C7 C8 H8 118.9
C9 C8 H8 118.9
C8 C9 C10 118.6(8)
C8 C9 H9 120.7
C10 C9 H9 120.7
N2 C10 C9 118.9(7)
N2 C10 C11 112.2(7)
C9 C10 C11 128.9(8)
C12 C11 C16 121.5(8)
C12 C11 C10 122.5(8)
C16 C11 C10 116.0(7)
C13 C12 C11 119.4(9)
C13 C12 H12 120.3
C11 C12 H12 120.3
C12 C13 C14 119.3(9)
C12 C13 H13 120.4
C14 C13 H13 120.4
C15 C14 C13 121.8(9)
C15 C14 H14 119.1
C13 C14 H14 119.1
C14 C15 C16 121.1(9)
C14 C15 H15 119.4
C16 C15 H15 119.4
C15 C16 C11 116.9(7)
C15 C16 Pt1 132.0(6)
C11 C16 Pt1 111.2(5)
N3 C17 C18 122.4(9)
N3 C17 H17 118.8
C18 C17 H17 118.8
C17 C18 C19 119.0(9)
C17 C18 H18 120.5
C19 C18 H18 120.5
C18 C19 C20 117.8(10)
C18 C19 H19 121.1
C20 C19 H19 121.1
C21 C20 C19 120.4(9)
C21 C20 H20 119.8
C19 C20 H20 119.8
N3 C21 C20 121.8(8)
N3 C21 C22 114.6(8)
C20 C21 C22 123.6(8)
N4 C22 C23 120.2(8)
N4 C22 C21 113.8(7)
C23 C22 C21 126.1(8)
C24 C23 C22 119.0(9)
C24 C23 H23 120.5
C22 C23 H23 120.5
C23 C24 C25 121.5(9)
C23 C24 H24 119.3
C25 C24 H24 119.3
C24 C25 C26 117.8(9)
C24 C25 H25 121.1
C26 C25 H25 121.1
N4 C26 C25 119.8(8)
N4 C26 C27 111.9(8)
C25 C26 C27 128.3(8)
C28 C27 C32 121.3(9)
C28 C27 C26 122.1(9)
C32 C27 C26 116.3(8)
C29 C28 C27 120.0(11)
C29 C28 H28 120
C27 C28 H28 120
C28 C29 C30 119.2(12)
C28 C29 H29 120.4
C30 C29 H29 120.4
C31 C30 C29 120.6(11)
C31 C30 H30 119.7
C29 C30 H30 119.7
C32 C31 C30 121.1(11)
C32 C31 H31 119.4
C30 C31 H31 119.4
C31 C32 C27 117.7(9)
C31 C32 Pt2 130.9(9)
C27 C32 Pt2 111.4(6)

loop_
_geom_bond_atom_site_label_1
_geom_bond_atom_site_label_2
_geom_bond_distance
Pt1 N2 1.950(6)
Pt1 C16 1.995(8)
Pt1 N1 2.116(6)
Pt1 Cl1 2.307(2)
Pt2 N4 1.946(6)
Pt2 C32 2.014(9)
Pt2 N3 2.124(8)
Pt2 Cl2 2.316(2)
N1 C1 1.345(11)
N1 C5 1.349(9)
N2 C10 1.347(10)
N2 C6 1.354(9)
N3 C17 1.343(11)
N3 C21 1.356(10)
N4 C22 1.344(10)
N4 C26 1.347(11)
C1 C2 1.381(12)
C1 H1 0.93
C2 C3 1.385(13)
C2 H2 0.93
C3 C4 1.405(13)
C3 H3 0.93
C4 C5 1.396(11)
C4 H4 0.93
C5 C6 1.477(11)
C6 C7 1.405(10)
C7 C8 1.360(12)
C7 H7 0.93
C8 C9 1.375(12)
C8 H8 0.93
C9 C10 1.389(11)
C9 H9 0.93
C10 C11 1.462(11)
C11 C12 1.412(12)
C11 C16 1.430(11)
C12 C13 1.382(14)
C12 H12 0.93
C13 C14 1.393(15)
C13 H13 0.93
C14 C15 1.384(13)
C14 H14 0.93
C15 C16 1.391(11)
C15 H15 0.93
C17 C18 1.386(16)
C17 H17 0.93
C18 C19 1.395(16)
C18 H18 0.93
C19 C20 1.396(15)
C19 H19 0.93
C20 C21 1.362(13)
C20 H20 0.93
C21 C22 1.500(11)
C22 C23 1.388(12)
C23 C24 1.364(14)
C23 H23 0.93
C24 C25 1.380(14)
C24 H24 0.93
C25 C26 1.410(13)
C25 H25 0.93
C26 C27 1.464(12)
C27 C28 1.407(13)
C27 C32 1.409(13)
C28 C29 1.379(16)
C28 H28 0.93
C29 C30 1.406(19)
C29 H29 0.93
C30 C31 1.393(17)
C30 H30 0.93
C31 C32 1.392(13)
C31 H31 0.93

loop_
_geom_torsion_atom_site_label_1
_geom_torsion_atom_site_label_2
_geom_torsion_atom_site_label_3
_geom_torsion_atom_site_label_4
_geom_torsion
N2 Pt1 N1 C1 178.3(7)
C16 Pt1 N1 C1 175.1(8)
Cl1 Pt1 N1 C1 0.0(7)
N2 Pt1 N1 C5 -0.2(5)
C16 Pt1 N1 C5 -3.4(12)
Cl1 Pt1 N1 C5 -178.5(5)
C16 Pt1 N2 C10 -1.1(5)
N1 Pt1 N2 C10 179.9(6)
C16 Pt1 N2 C6 179.5(6)
N1 Pt1 N2 C6 0.5(5)
N4 Pt2 N3 C17 -179.3(8)
C32 Pt2 N3 C17 -175.7(9)
Cl2 Pt2 N3 C17 -0.1(7)
N4 Pt2 N3 C21 -0.2(5)
C32 Pt2 N3 C21 3.4(12)
Cl2 Pt2 N3 C21 179.0(5)
C32 Pt2 N4 C22 -179.2(6)
N3 Pt2 N4 C22 -0.3(6)
C32 Pt2 N4 C26 1.0(6)
N3 Pt2 N4 C26 179.8(7)
C5 N1 C1 C2 -0.6(13)
Pt1 N1 C1 C2 -179.0(7)
N1 C1 C2 C3 0.4(14)
C1 C2 C3 C4 0.3(14)
C2 C3 C4 C5 -0.9(14)
C1 N1 C5 C4 0.0(12)
Pt1 N1 C5 C4 178.7(6)
C1 N1 C5 C6 -178.7(7)
Pt1 N1 C5 C6 0.0(8)
C3 C4 C5 N1 0.8(12)
C3 C4 C5 C6 179.4(8)
C10 N2 C6 C7 0.2(11)
Pt1 N2 C6 C7 179.6(6)
C10 N2 C6 C5 179.9(7)
Pt1 N2 C6 C5 -0.7(8)
N1 C5 C6 N2 0.4(9)
C4 C5 C6 N2 -178.2(7)
N1 C5 C6 C7 -179.8(7)
C4 C5 C6 C7 1.5(13)
N2 C6 C7 C8 1.8(12)
C5 C6 C7 C8 -178.0(8)
C6 C7 C8 C9 -2.7(13)
C7 C8 C9 C10 1.6(13)
C6 N2 C10 C9 -1.3(11)
Pt1 N2 C10 C9 179.3(6)
C6 N2 C10 C11 -179.8(7)
Pt1 N2 C10 C11 0.8(8)
C8 C9 C10 N2 0.4(12)
C8 C9 C10 C11 178.6(8)
N2 C10 C11 C12 -179.5(7)
C9 C10 C11 C12 2.2(13)
N2 C10 C11 C16 0.1(9)
C9 C10 C11 C16 -178.2(7)
C16 C11 C12 C13 2.1(13)
C10 C11 C12 C13 -178.3(8)
C11 C12 C13 C14 -1.3(15)
C12 C13 C14 C15 1.1(16)
C13 C14 C15 C16 -1.5(15)
C14 C15 C16 C11 2.2(12)
C14 C15 C16 Pt1 -179.3(7)
C12 C11 C16 C15 -2.5(11)
C10 C11 C16 C15 177.9(7)
C12 C11 C16 Pt1 178.7(6)
C10 C11 C16 Pt1 -0.9(8)
N2 Pt1 C16 C15 -177.6(8)
N1 Pt1 C16 C15 -174.4(7)
Cl1 Pt1 C16 C15 0.6(8)
N2 Pt1 C16 C11 1.0(5)
N1 Pt1 C16 C11 4.2(12)
Cl1 Pt1 C16 C11 179.2(5)
C21 N3 C17 C18 -0.7(13)
Pt2 N3 C17 C18 178.3(7)
N3 C17 C18 C19 0.0(15)
C17 C18 C19 C20 0.7(15)
C18 C19 C20 C21 -0.7(15)
C17 N3 C21 C20 0.7(12)
Pt2 N3 C21 C20 -178.4(7)
C17 N3 C21 C22 179.8(7)
Pt2 N3 C21 C22 0.7(8)
C19 C20 C21 N3 0.0(14)
C19 C20 C21 C22 -179.1(9)
C26 N4 C22 C23 -0.4(12)
Pt2 N4 C22 C23 179.7(6)
C26 N4 C22 C21 -179.4(7)
Pt2 N4 C22 C21 0.8(9)
N3 C21 C22 N4 -0.9(10)
C20 C21 C22 N4 178.2(8)
N3 C21 C22 C23 -179.8(8)
C20 C21 C22 C23 -0.7(14)
N4 C22 C23 C24 0.9(13)
C21 C22 C23 C24 179.7(8)
C22 C23 C24 C25 -1.1(15)
C23 C24 C25 C26 0.9(15)
C22 N4 C26 C25 0.2(13)
Pt2 N4 C26 C25 -180.0(7)
C22 N4 C26 C27 -179.5(7)
Pt2 N4 C26 C27 0.4(10)
C24 C25 C26 N4 -0.4(14)
C24 C25 C26 C27 179.2(9)
N4 C26 C27 C28 -175.6(9)
C25 C26 C27 C28 4.8(16)
N4 C26 C27 C32 -2.2(11)
C25 C26 C27 C32 178.2(9)
C32 C27 C28 C29 3.9(16)
C26 C27 C28 C29 177.0(10)
C27 C28 C29 C30 -2.8(18)
C28 C29 C30 C31 2(2)
C29 C30 C31 C32 -1.8(19)
C30 C31 C32 C27 2.8(16)
C30 C31 C32 Pt2 -177.4(9)
C28 C27 C32 C31 -3.9(14)
C26 C27 C32 C31 -177.3(9)
C28 C27 C32 Pt2 176.3(8)
C26 C27 C32 Pt2 2.9(10)
N4 Pt2 C32 C31 178.2(9)
N3 Pt2 C32 C31 174.6(8)
Cl2 Pt2 C32 C31 -1.0(9)
N4 Pt2 C32 C27 -2.1(6)
N3 Pt2 C32 C27 -5.6(13)
Cl2 Pt2 C32 C27 178.8(6)
